data_7058729
loop_
_publ_author_name
'Dhiman, Rekha'
'Nagaraja, C. M.'

_publ_section_title
;
 Photochemical oxidation of water catalysed by cyclometalated Ir(iii)
 complexes bearing Schiff-base ligands
;
_journal_issue 34
_journal_name_full 'New Journal of Chemistry'
_journal_page_first 13662
_journal_paper_doi 10.1039/C9NJ02281C
_journal_volume 43
_journal_year 2019
_chemical_formula_moiety 'C35 H45 Cl F6 Ir N2 P'
_chemical_formula_sum 'C35 H45 Cl F6 Ir N2 P'
_chemical_formula_weight 866.35
_chemical_name_common Ir-complex
_space_group_crystal_system monoclinic
_space_group_IT_number 14
_space_group_name_Hall '-P 2yn'
_space_group_name_H-M_alt 'P 1 21/n 1'
_symmetry_space_group_name_Hall '-P 2yn'
_symmetry_space_group_name_H-M 'P 1 21/n 1'
_atom_sites_solution_hydrogens geom
_audit_creation_method SHELXL-2014
_audit_update_record
;
2018-12-23 deposited with the CCDC.    2019-08-04 downloaded from the CCDC.
;
_cell_angle_alpha 90.000(5)
_cell_angle_beta 99.856(5)
_cell_angle_gamma 90.000(5)
_cell_formula_units_Z 4
_cell_length_a 13.886(5)
_cell_length_b 16.596(5)
_cell_length_c 15.351(5)
_cell_measurement_reflns_used 8620
_cell_measurement_temperature 298(2)
_cell_measurement_theta_max 28.3
_cell_measurement_theta_min 2.3
_cell_volume 3485(2)
_computing_cell_refinement 'APEX2 (Bruker, 2014); SAINT (Bruker, 2014)'
_computing_data_collection 'APEX2 (Bruker, 2014)'
_computing_data_reduction 'SAINT (Bruker, 2014);XPREP(Sheldrick,2014)'
_computing_molecular_graphics 'Ortep, Pluton, mercury'
_computing_structure_refinement 'SHELXL-2014 (Sheldrick, 2014)'
_computing_structure_solution 'SHELXS-2014 (Sheldrick, 2014)'
_diffrn_ambient_temperature 298(2)
_diffrn_detector_area_resol_mean 10.233
_diffrn_measured_fraction_theta_full 0.994
_diffrn_measured_fraction_theta_max 0.994
_diffrn_measurement_device_type 'Bruker D8 Venture PHOTON 100 CMOS'
_diffrn_measurement_method 'phi and omega scan'
_diffrn_radiation_type MoK\a
_diffrn_radiation_wavelength 0.71073
_diffrn_reflns_av_R_equivalents 0.0408
_diffrn_reflns_av_unetI/netI 0.0195
_diffrn_reflns_Laue_measured_fraction_full 0.994
_diffrn_reflns_Laue_measured_fraction_max 0.994
_diffrn_reflns_limit_h_max 18
_diffrn_reflns_limit_h_min -18
_diffrn_reflns_limit_k_max 22
_diffrn_reflns_limit_k_min -22
_diffrn_reflns_limit_l_max 20
_diffrn_reflns_limit_l_min -20
_diffrn_reflns_number 94258
_diffrn_reflns_point_group_measured_fraction_full 0.994
_diffrn_reflns_point_group_measured_fraction_max 0.994
_diffrn_reflns_theta_full 25.242
_diffrn_reflns_theta_max 28.313
_diffrn_reflns_theta_min 2.693
_diffrn_source 'fine-focus sealed tube'
_exptl_absorpt_coefficient_mu 4.013
_exptl_absorpt_correction_T_max 0.7457
_exptl_absorpt_correction_T_min 0.4036
_exptl_absorpt_correction_type multi-scan
_exptl_absorpt_process_details SADABS
_exptl_crystal_colour red-brown
_exptl_crystal_density_diffrn 1.651
_exptl_crystal_density_meas 1.6
_exptl_crystal_density_method 'not measured'
_exptl_crystal_description block
_exptl_crystal_F_000 1728
_exptl_crystal_size_max 0.540
_exptl_crystal_size_mid 0.480
_exptl_crystal_size_min 0.360
_refine_diff_density_max 0.759
_refine_diff_density_min -0.724
_refine_diff_density_rms 0.077
_refine_ls_extinction_method none
_refine_ls_goodness_of_fit_ref 1.065
_refine_ls_hydrogen_treatment constr
_refine_ls_matrix_type full
_refine_ls_number_parameters 415
_refine_ls_number_reflns 8620
_refine_ls_number_restraints 0
_refine_ls_restrained_S_all 1.065
_refine_ls_R_factor_all 0.0189
_refine_ls_R_factor_gt 0.0178
_refine_ls_shift/su_max 0.002
_refine_ls_shift/su_mean 0.000
_refine_ls_structure_factor_coef Fsqd
_refine_ls_weighting_details 'w=1/[\s^2^(Fo^2^)+(0.0156P)^2^+4.3777P] where P=(Fo^2^+2Fc^2^)/3'
_refine_ls_weighting_scheme calc
_refine_ls_wR_factor_gt 0.0454
_refine_ls_wR_factor_ref 0.0460
_reflns_Friedel_coverage 0.000
_reflns_number_gt 8257
_reflns_number_total 8620
_reflns_threshold_expression 'I > 2\s(I)'
_cod_data_source_file c9nj02281c2.cif
_cod_data_source_block Complex2-Isopropyl
_cod_depositor_comments 'Adding full bibliography for 7058729--7058730.cif.'
_cod_database_code 7058729
_shelx_space_group_comment
;
The symmetry employed for this shelxl refinement is uniquely defined
by the following loop, which should always be used as a source of
symmetry information in preference to the above space-group names.
They are only intended as comments.
;
_shelx_estimated_absorpt_t_min 0.221
_shelx_estimated_absorpt_t_max 0.326
_shelxl_version_number 2014-3

loop_
_space_group_symop_operation_xyz
'x, y, z'
'-x+1/2, y+1/2, -z+1/2'
'-x, -y, -z'
'x-1/2, -y-1/2, z-1/2'

loop_
_atom_site_label
_atom_site_type_symbol
_atom_site_fract_x
_atom_site_fract_y
_atom_site_fract_z
_atom_site_U_iso_or_equiv
_atom_site_adp_type
_atom_site_occupancy
_atom_site_site_symmetry_order
_atom_site_calc_flag
_atom_site_refinement_flags_posn
_atom_site_refinement_flags_adp
Ir1 Ir 0.54043(2) 0.32570(2) 0.87584(2) 0.01433(3) Uani 1 1 d . .
Cl1 Cl 0.52799(4) 0.46503(3) 0.83409(4) 0.02658(10) Uani 1 1 d . .
P1 P 0.04390(4) 0.41548(3) 0.75886(3) 0.02168(10) Uani 1 1 d . .
F5 F 0.08144(12) 0.34486(10) 0.70300(11) 0.0416(4) Uani 1 1 d . .
F4 F 0.00607(11) 0.46369(9) 0.66996(9) 0.0364(3) Uani 1 1 d . .
C18 C 0.84882(18) 0.16925(16) 0.77732(19) 0.0358(6) Uani 1 1 d . .
H16A H 0.8917 0.1506 0.8292 0.054 Uiso 1 1 calc R U
H16B H 0.8607 0.1391 0.7269 0.054 Uiso 1 1 calc R U
H16C H 0.8608 0.2254 0.7684 0.054 Uiso 1 1 calc R U
F3 F -0.06047(11) 0.37195(10) 0.75074(11) 0.0432(4) Uani 1 1 d . .
C6 C 0.71941(15) 0.34179(12) 0.80374(14) 0.0202(4) Uani 1 1 d . .
H6 H 0.7624 0.3433 0.7635 0.024 Uiso 1 1 calc R U
F2 F 0.00596(11) 0.48666(9) 0.81499(10) 0.0360(3) Uani 1 1 d . .
C15 C 0.5676(2) 0.43068(15) 0.60502(18) 0.0377(6) Uani 1 1 d . .
H18A H 0.5339 0.4814 0.6024 0.057 Uiso 1 1 calc R U
H18B H 0.6241 0.4326 0.6508 0.057 Uiso 1 1 calc R U
H18C H 0.5877 0.4203 0.5493 0.057 Uiso 1 1 calc R U
F6 F 0.14766(10) 0.45978(10) 0.76702(10) 0.0382(3) Uani 1 1 d . .
C22 C 0.49661(19) 0.30080(16) 1.08131(15) 0.0318(5) Uani 1 1 d . .
H27A H 0.5446 0.2623 1.1076 0.048 Uiso 1 1 calc R U
H27B H 0.5231 0.3542 1.0901 0.048 Uiso 1 1 calc R U
H27C H 0.4395 0.2965 1.1085 0.048 Uiso 1 1 calc R U
F1 F 0.08209(15) 0.36804(10) 0.84782(11) 0.0538(5) Uani 1 1 d . .
C33 C 0.75624(19) 0.31214(17) 0.51007(18) 0.0369(6) Uani 1 1 d . .
H32 H 0.7527 0.2683 0.5471 0.044 Uiso 1 1 calc R U
C17 C 0.72613(18) 0.06874(13) 0.81057(17) 0.0301(5) Uani 1 1 d . .
H15A H 0.7722 0.0530 0.8617 0.045 Uiso 1 1 calc R U
H15B H 0.6609 0.0617 0.8222 0.045 Uiso 1 1 calc R U
H15C H 0.7352 0.0360 0.7611 0.045 Uiso 1 1 calc R U
C14 C 0.4044(2) 0.3658(2) 0.55734(18) 0.0436(7) Uani 1 1 d . .
H17A H 0.3753 0.4182 0.5578 0.065 Uiso 1 1 calc R U
H17B H 0.4187 0.3548 0.4995 0.065 Uiso 1 1 calc R U
H17C H 0.3597 0.3259 0.5722 0.065 Uiso 1 1 calc R U
C35 C 0.8156(2) 0.3750(2) 0.5387(2) 0.0466(7) Uani 1 1 d . .
H33 H 0.8528 0.3743 0.5951 0.056 Uiso 1 1 calc R U
N2 N 0.63391(12) 0.30952(10) 0.78301(11) 0.0160(3) Uani 1 1 d . .
C34 C 0.8205(2) 0.43913(19) 0.4845(3) 0.0568(9) Uani 1 1 d . .
H34 H 0.8617 0.4820 0.5040 0.068 Uiso 1 1 calc R U
C21 C 0.46969(15) 0.28429(12) 0.98464(14) 0.0214(4) Uani 1 1 d . .
C19 C 0.50229(15) 0.21607(12) 0.93848(14) 0.0214(4) Uani 1 1 d . .
N1 N 0.67701(12) 0.36561(10) 0.94286(11) 0.0183(3) Uani 1 1 d . .
C7 C 0.61808(14) 0.25895(12) 0.70481(12) 0.0178(4) Uani 1 1 d . .
C4 C 0.83628(16) 0.41044(14) 0.92253(15) 0.0276(4) Uani 1 1 d . .
H5 H 0.8821 0.4171 0.8855 0.033 Uiso 1 1 calc R U
C25 C 0.38939(14) 0.28895(13) 0.83928(14) 0.0213(4) Uani 1 1 d . .
C8 C 0.67096(15) 0.18642(12) 0.70849(13) 0.0201(4) Uani 1 1 d . .
C5 C 0.74622(14) 0.37544(12) 0.89150(13) 0.0197(4) Uani 1 1 d . .
C28 C 0.45050(18) 0.15498(14) 0.78095(17) 0.0296(5) Uani 1 1 d . .
H25A H 0.4964 0.1137 0.8037 0.044 Uiso 1 1 calc R U
H25B H 0.3865 0.1319 0.7654 0.044 Uiso 1 1 calc R U
H25C H 0.4695 0.1787 0.7295 0.044 Uiso 1 1 calc R U
C24 C 0.34683(18) 0.40190(14) 0.94414(17) 0.0324(5) Uani 1 1 d . .
H28A H 0.3051 0.4199 0.8913 0.049 Uiso 1 1 calc R U
H28B H 0.3079 0.3893 0.9884 0.049 Uiso 1 1 calc R U
H28C H 0.3925 0.4437 0.9656 0.049 Uiso 1 1 calc R U
C27 C 0.44913(15) 0.21793(12) 0.84954(14) 0.0209(4) Uani 1 1 d . .
C32 C 0.7650(3) 0.44131(18) 0.4004(3) 0.0568(9) Uani 1 1 d . .
H35 H 0.7686 0.4858 0.3643 0.068 Uiso 1 1 calc R U
C10 C 0.59031(19) 0.15933(14) 0.55891(16) 0.0309(5) Uani 1 1 d . .
H10 H 0.5811 0.1259 0.5096 0.037 Uiso 1 1 calc R U
C26 C 0.31704(17) 0.31247(17) 0.75951(17) 0.0339(5) Uani 1 1 d . .
H24A H 0.2872 0.3628 0.7704 0.051 Uiso 1 1 calc R U
H24B H 0.3499 0.3181 0.7097 0.051 Uiso 1 1 calc R U
H24C H 0.2676 0.2716 0.7473 0.051 Uiso 1 1 calc R U
C16 C 0.74224(16) 0.15762(13) 0.78938(14) 0.0230(4) Uani 1 1 d . .
H14 H 0.7314 0.1900 0.8402 0.028 Uiso 1 1 calc R U
C2 C 0.78619(17) 0.42579(14) 1.06210(15) 0.0283(5) Uani 1 1 d . .
H3 H 0.7986 0.4419 1.1210 0.034 Uiso 1 1 calc R U
C20 C 0.56918(19) 0.15072(15) 0.97972(18) 0.0336(5) Uani 1 1 d . .
H26A H 0.5951 0.1648 1.0398 0.050 Uiso 1 1 calc R U
H26B H 0.5335 0.1011 0.9786 0.050 Uiso 1 1 calc R U
H26C H 0.6219 0.1443 0.9472 0.050 Uiso 1 1 calc R U
C12 C 0.55090(15) 0.28264(13) 0.62962(13) 0.0216(4) Uani 1 1 d . .
C9 C 0.65545(18) 0.13772(13) 0.63314(15) 0.0278(5) Uani 1 1 d . .
H9 H 0.6899 0.0897 0.6332 0.033 Uiso 1 1 calc R U
C11 C 0.53846(17) 0.23066(14) 0.55743(14) 0.0281(5) Uani 1 1 d . .
H11 H 0.4942 0.2442 0.5070 0.034 Uiso 1 1 calc R U
C13 C 0.49907(16) 0.36315(14) 0.62514(14) 0.0268(4) Uani 1 1 d . .
H13 H 0.4822 0.3739 0.6835 0.032 Uiso 1 1 calc R U
C30 C 0.7030(2) 0.37629(18) 0.36939(18) 0.0408(6) Uani 1 1 d . .
C3 C 0.85644(16) 0.43529(14) 1.00986(16) 0.0298(5) Uani 1 1 d . .
H4 H 0.9166 0.4581 1.0328 0.036 Uiso 1 1 calc R U
C31 C 0.70069(18) 0.31282(16) 0.42577(18) 0.0332(5) Uani 1 1 d . .
H31 H 0.6608 0.2689 0.4072 0.040 Uiso 1 1 calc R U
C23 C 0.40103(15) 0.32870(12) 0.92411(15) 0.0217(4) Uani 1 1 d . .
C1 C 0.69672(16) 0.39208(13) 1.02646(14) 0.0252(4) Uani 1 1 d . .
H2 H 0.6488 0.3877 1.0618 0.030 Uiso 1 1 calc R U
C29 C 0.6427(3) 0.3754(3) 0.2789(2) 0.0883(16) Uani 1 1 d . .
H29A H 0.6533 0.4244 0.2487 0.132 Uiso 1 1 calc R U
H29B H 0.6613 0.3302 0.2464 0.132 Uiso 1 1 calc R U
H29C H 0.5748 0.3710 0.2836 0.132 Uiso 1 1 calc R U

loop_
_atom_site_aniso_label
_atom_site_aniso_U_11
_atom_site_aniso_U_22
_atom_site_aniso_U_33
_atom_site_aniso_U_23
_atom_site_aniso_U_13
_atom_site_aniso_U_12
Ir1 0.01635(4) 0.01281(4) 0.01365(4) -0.00029(2) 0.00208(3) 0.00149(2)
Cl1 0.0344(3) 0.0151(2) 0.0290(3) 0.00247(18) 0.0019(2) 0.00381(18)
P1 0.0253(3) 0.0214(2) 0.0172(2) -0.00340(19) 0.00044(19) -0.00080(19)
F5 0.0447(9) 0.0367(8) 0.0415(9) -0.0210(7) 0.0014(7) 0.0066(7)
F4 0.0414(8) 0.0404(8) 0.0244(7) 0.0060(6) -0.0032(6) -0.0008(6)
C18 0.0270(12) 0.0408(14) 0.0399(14) 0.0039(11) 0.0064(10) -0.0014(10)
F3 0.0405(8) 0.0461(9) 0.0455(9) -0.0108(7) 0.0145(7) -0.0228(7)
C6 0.0214(9) 0.0206(9) 0.0192(9) -0.0022(7) 0.0049(7) -0.0030(7)
F2 0.0397(8) 0.0342(7) 0.0358(8) -0.0146(6) 0.0115(6) 0.0004(6)
C15 0.0484(15) 0.0270(12) 0.0368(13) 0.0086(10) 0.0043(11) 0.0006(10)
F6 0.0258(7) 0.0470(9) 0.0404(8) -0.0157(7) 0.0015(6) -0.0072(6)
C22 0.0393(13) 0.0380(13) 0.0195(10) 0.0016(9) 0.0094(9) -0.0020(10)
F1 0.0863(13) 0.0420(9) 0.0270(8) 0.0100(7) -0.0073(8) 0.0061(9)
C33 0.0340(13) 0.0445(14) 0.0332(13) 0.0033(11) 0.0085(10) 0.0013(11)
C17 0.0343(12) 0.0215(10) 0.0353(12) 0.0046(9) 0.0088(10) 0.0051(9)
C14 0.0379(14) 0.0616(18) 0.0267(12) 0.0038(12) -0.0077(10) 0.0107(13)
C35 0.0336(13) 0.065(2) 0.0400(15) -0.0222(14) 0.0040(11) -0.0038(13)
N2 0.0191(7) 0.0155(7) 0.0133(7) 0.0002(6) 0.0028(6) -0.0007(6)
C34 0.0520(18) 0.0416(16) 0.084(3) -0.0312(17) 0.0327(18) -0.0190(14)
C21 0.0245(9) 0.0221(9) 0.0195(9) 0.0029(7) 0.0091(8) 0.0007(7)
C19 0.0235(9) 0.0180(9) 0.0249(10) 0.0054(8) 0.0101(8) 0.0014(7)
N1 0.0205(8) 0.0164(8) 0.0170(8) -0.0011(6) 0.0007(6) 0.0009(6)
C7 0.0216(9) 0.0191(9) 0.0133(8) -0.0018(7) 0.0050(7) -0.0061(7)
C4 0.0228(10) 0.0301(11) 0.0293(11) -0.0076(9) 0.0026(8) -0.0042(8)
C25 0.0162(9) 0.0246(10) 0.0237(10) -0.0007(8) 0.0047(7) -0.0014(7)
C8 0.0245(10) 0.0194(9) 0.0174(9) -0.0012(7) 0.0065(8) -0.0046(7)
C5 0.0200(9) 0.0186(9) 0.0197(9) -0.0024(7) 0.0013(7) -0.0006(7)
C28 0.0328(12) 0.0226(10) 0.0370(13) -0.0100(9) 0.0161(10) -0.0094(9)
C24 0.0304(11) 0.0296(12) 0.0394(13) -0.0037(10) 0.0127(10) 0.0104(9)
C27 0.0220(9) 0.0167(9) 0.0263(10) -0.0018(7) 0.0106(8) -0.0046(7)
C32 0.074(2) 0.0299(14) 0.080(2) 0.0101(15) 0.051(2) 0.0099(14)
C10 0.0439(13) 0.0283(11) 0.0212(11) -0.0089(9) 0.0083(10) -0.0132(10)
C26 0.0213(10) 0.0467(14) 0.0313(13) 0.0010(11) -0.0024(9) 0.0003(10)
C16 0.0280(10) 0.0210(9) 0.0207(10) -0.0001(8) 0.0065(8) 0.0018(8)
C2 0.0329(11) 0.0276(11) 0.0210(10) -0.0078(8) -0.0052(9) 0.0022(9)
C20 0.0383(13) 0.0268(11) 0.0390(13) 0.0144(10) 0.0161(11) 0.0107(10)
C12 0.0225(9) 0.0249(10) 0.0170(9) 0.0008(8) 0.0028(7) -0.0067(8)
C9 0.0408(12) 0.0202(10) 0.0246(11) -0.0059(8) 0.0117(9) -0.0054(9)
C11 0.0334(11) 0.0330(12) 0.0167(10) -0.0016(8) 0.0010(8) -0.0113(9)
C13 0.0285(11) 0.0322(12) 0.0180(10) 0.0035(8) -0.0004(8) 0.0025(9)
C30 0.0403(14) 0.0514(16) 0.0329(13) 0.0032(12) 0.0126(11) 0.0161(12)
C3 0.0237(10) 0.0279(11) 0.0342(12) -0.0102(9) -0.0056(9) -0.0011(8)
C31 0.0281(11) 0.0366(12) 0.0350(13) -0.0076(10) 0.0050(10) -0.0055(9)
C23 0.0193(9) 0.0237(10) 0.0234(10) -0.0004(8) 0.0076(8) 0.0025(7)
C1 0.0302(11) 0.0264(10) 0.0183(10) -0.0049(8) 0.0022(8) 0.0003(8)
C29 0.082(3) 0.142(4) 0.0376(18) 0.015(2) 0.0005(18) 0.055(3)

loop_
_atom_type_symbol
_atom_type_description
_atom_type_scat_dispersion_real
_atom_type_scat_dispersion_imag
_atom_type_scat_source
C C 0.0033 0.0016 'International Tables Vol C Tables 4.2.6.8 and 6.1.1.4'
H H 0.0000 0.0000 'International Tables Vol C Tables 4.2.6.8 and 6.1.1.4'
N N 0.0061 0.0033 'International Tables Vol C Tables 4.2.6.8 and 6.1.1.4'
F F 0.0171 0.0103 'International Tables Vol C Tables 4.2.6.8 and 6.1.1.4'
P P 0.1023 0.0942 'International Tables Vol C Tables 4.2.6.8 and 6.1.1.4'
Cl Cl 0.1484 0.1585 'International Tables Vol C Tables 4.2.6.8 and 6.1.1.4'
Ir Ir -1.4442 7.9887 'International Tables Vol C Tables 4.2.6.8 and 6.1.1.4'

loop_
_geom_angle_atom_site_label_1
_geom_angle_atom_site_label_2
_geom_angle_atom_site_label_3
_geom_angle
N2 Ir1 N1 76.24(7)
N2 Ir1 C25 118.14(7)
N1 Ir1 C25 165.50(7)
N2 Ir1 C19 114.83(7)
N1 Ir1 C19 108.41(7)
C25 Ir1 C19 65.07(8)
N2 Ir1 C21 152.51(7)
N1 Ir1 C21 102.15(8)
C25 Ir1 C21 64.39(8)
C19 Ir1 C21 38.87(7)
N2 Ir1 C23 156.46(8)
N1 Ir1 C23 127.07(8)
C25 Ir1 C23 38.75(8)
C19 Ir1 C23 64.60(8)
C21 Ir1 C23 37.82(8)
N2 Ir1 C27 100.13(7)
N1 Ir1 C27 142.41(7)
C25 Ir1 C27 38.47(8)
C19 Ir1 C27 38.53(8)
C21 Ir1 C27 64.08(8)
C23 Ir1 C27 64.11(8)
N2 Ir1 Cl1 88.08(5)
N1 Ir1 Cl1 81.07(5)
C25 Ir1 Cl1 100.38(6)
C19 Ir1 Cl1 156.49(5)
C21 Ir1 Cl1 119.06(6)
C23 Ir1 Cl1 92.36(6)
C27 Ir1 Cl1 136.51(6)
F1 P1 F4 179.54(10)
F1 P1 F5 90.36(10)
F4 P1 F5 89.92(9)
F1 P1 F6 89.82(10)
F4 P1 F6 89.81(9)
F5 P1 F6 90.40(9)
F1 P1 F2 89.72(10)
F4 P1 F2 89.99(9)
F5 P1 F2 179.90(11)
F6 P1 F2 89.64(8)
F1 P1 F3 90.45(10)
F4 P1 F3 89.92(9)
F5 P1 F3 90.08(9)
F6 P1 F3 179.45(9)
F2 P1 F3 89.88(9)
N2 C6 C5 117.94(18)
C35 C33 C31 120.4(3)
C33 C35 C34 119.7(3)
C6 N2 C7 116.52(16)
C6 N2 Ir1 115.35(14)
C7 N2 Ir1 127.67(12)
C35 C34 C32 120.8(3)
C23 C21 C19 108.48(18)
C23 C21 C22 125.6(2)
C19 C21 C22 125.7(2)
C23 C21 Ir1 71.10(12)
C19 C21 Ir1 69.73(11)
C22 C21 Ir1 129.24(16)
C27 C19 C21 107.17(17)
C27 C19 C20 126.7(2)
C21 C19 C20 125.7(2)
C27 C19 Ir1 71.63(11)
C21 C19 Ir1 71.41(11)
C20 C19 Ir1 127.99(15)
C1 N1 C5 118.01(18)
C1 N1 Ir1 126.22(14)
C5 N1 Ir1 115.07(13)
C8 C7 C12 122.64(18)
C8 C7 N2 117.26(17)
C12 C7 N2 120.10(18)
C3 C4 C5 118.6(2)
C27 C25 C23 107.64(18)
C27 C25 C26 126.8(2)
C23 C25 C26 125.1(2)
C27 C25 Ir1 71.72(11)
C23 C25 Ir1 71.54(11)
C26 C25 Ir1 128.59(16)
C9 C8 C7 117.2(2)
C9 C8 C16 118.62(19)
C7 C8 C16 124.21(18)
N1 C5 C4 122.60(19)
N1 C5 C6 113.63(17)
C4 C5 C6 123.67(19)
C25 C27 C19 108.39(18)
C25 C27 C28 125.3(2)
C19 C27 C28 126.3(2)
C25 C27 Ir1 69.81(11)
C19 C27 Ir1 69.84(11)
C28 C27 Ir1 128.89(14)
C34 C32 C30 120.3(3)
C9 C10 C11 120.2(2)
C8 C16 C18 111.52(19)
C8 C16 C17 112.06(18)
C18 C16 C17 108.96(19)
C3 C2 C1 119.6(2)
C11 C12 C7 117.0(2)
C11 C12 C13 121.18(19)
C7 C12 C13 121.75(18)
C10 C9 C8 121.4(2)
C10 C11 C12 121.6(2)
C12 C13 C14 113.7(2)
C12 C13 C15 110.31(19)
C14 C13 C15 109.4(2)
C31 C30 C32 117.1(3)
C31 C30 C29 120.7(3)
C32 C30 C29 122.2(3)
C2 C3 C4 119.0(2)
C30 C31 C33 121.8(3)
C21 C23 C25 108.19(18)
C21 C23 C24 126.6(2)
C25 C23 C24 125.2(2)
C21 C23 Ir1 71.07(12)
C25 C23 Ir1 69.71(11)
C24 C23 Ir1 126.60(16)
N1 C1 C2 122.2(2)

loop_
_geom_bond_atom_site_label_1
_geom_bond_atom_site_label_2
_geom_bond_distance
Ir1 N2 2.1027(17)
Ir1 N1 2.1039(18)
Ir1 C25 2.164(2)
Ir1 C19 2.166(2)
Ir1 C21 2.188(2)
Ir1 C23 2.188(2)
Ir1 C27 2.189(2)
Ir1 Cl1 2.3979(8)
P1 F1 1.5869(16)
P1 F4 1.5916(15)
P1 F5 1.5917(15)
P1 F6 1.6032(16)
P1 F2 1.6035(15)
P1 F3 1.6050(16)
C18 C16 1.535(3)
C6 N2 1.291(3)
C6 C5 1.447(3)
C15 C13 1.536(3)
C22 C21 1.492(3)
C33 C35 1.356(4)
C33 C31 1.388(4)
C17 C16 1.535(3)
C14 C13 1.532(3)
C35 C34 1.359(5)
N2 C7 1.450(2)
C34 C32 1.386(5)
C21 C23 1.419(3)
C21 C19 1.449(3)
C19 C27 1.437(3)
C19 C20 1.496(3)
N1 C1 1.339(3)
N1 C5 1.353(3)
C7 C8 1.406(3)
C7 C12 1.410(3)
C4 C3 1.385(3)
C4 C5 1.387(3)
C25 C27 1.434(3)
C25 C23 1.444(3)
C25 C26 1.497(3)
C8 C9 1.397(3)
C8 C16 1.526(3)
C28 C27 1.486(3)
C24 C23 1.489(3)
C32 C30 1.411(5)
C10 C9 1.376(4)
C10 C11 1.384(4)
C2 C3 1.374(4)
C2 C1 1.387(3)
C12 C11 1.392(3)
C12 C13 1.514(3)
C30 C31 1.367(4)
C30 C29 1.494(5)
